data_4082406
loop_
_publ_author_name
'Ayerbe Garcia, Marta'
'Frey, Wolfgang'
'Peters, Ren\'e'

_publ_section_title
;
 Sterically Demanding Planar Chiral P,N Ligands by Diastereoselective
 Ortho Lithiation of Pentaphenylferrocenyloxazolines and Their Application
 to Palladium-Catalyzed Substitutions with Cyclic Allylic Acetates
;
_journal_issue 4
_journal_name_full Organometallics
_journal_page_first 1068
_journal_paper_doi 10.1021/om500049f
_journal_volume 33
_journal_year 2014
_chemical_absolute_configuration ad
_chemical_formula_moiety 'C61 H53 Fe N O P Pd, F6 Sb, 1.5(C H2 Cl2)'
_chemical_formula_sum 'C62.5 H56 Cl3 F6 Fe N O P Pd Sb'
_chemical_formula_weight 1372.40
_chemical_name_systematic 'compound 9a'
_space_group_IT_number 4
_symmetry_cell_setting monoclinic
_symmetry_space_group_name_Hall 'P 2yb'
_symmetry_space_group_name_H-M 'P 1 21 1'
_atom_sites_solution_hydrogens geom
_atom_sites_solution_primary direct
_atom_sites_solution_secondary difmap
_audit_creation_method SHELXL-97
_cell_angle_alpha 90.00
_cell_angle_beta 103.723(2)
_cell_angle_gamma 90.00
_cell_formula_units_Z 2
_cell_length_a 9.9163(4)
_cell_length_b 24.4935(11)
_cell_length_c 12.3964(6)
_cell_measurement_reflns_used 12417
_cell_measurement_temperature 100(2)
_cell_measurement_theta_max 28.34
_cell_measurement_theta_min 1.66
_cell_volume 2924.9(2)
_computing_cell_refinement 'Bruker APEXII Software Suite, 2008'
_computing_data_collection 'Bruker APEXII Software Suite, 2008'
_computing_data_reduction 'Bruker APEXII Software Suite, 2008'
_computing_molecular_graphics 'SHELXTL-plus, XP (Sheldrick, 1991)'
_computing_structure_refinement 'SHELXL-97 (Sheldrick, 1997)'
_computing_structure_solution 'SHELXS-97 (Sheldrick, 1990)'
_diffrn_ambient_temperature 100(2)
_diffrn_measured_fraction_theta_full 0.997
_diffrn_measured_fraction_theta_max 0.997
_diffrn_measurement_device_type 'Bruker Kappa APEXII Duo'
_diffrn_measurement_method 'Omega + Phi Scans'
_diffrn_radiation_monochromator Triumph
_diffrn_radiation_source 'fine-focus sealed tube'
_diffrn_radiation_type MoK\a
_diffrn_radiation_wavelength 0.71073
_diffrn_reflns_av_R_equivalents 0.0373
_diffrn_reflns_av_sigmaI/netI 0.0545
_diffrn_reflns_limit_h_max 12
_diffrn_reflns_limit_h_min -13
_diffrn_reflns_limit_k_max 32
_diffrn_reflns_limit_k_min -32
_diffrn_reflns_limit_l_max 16
_diffrn_reflns_limit_l_min -16
_diffrn_reflns_number 52377
_diffrn_reflns_theta_full 28.34
_diffrn_reflns_theta_max 28.34
_diffrn_reflns_theta_min 1.66
_diffrn_standards_decay_% 0
_diffrn_standards_interval_count 0
_diffrn_standards_number 0
_exptl_absorpt_coefficient_mu 1.233
_exptl_absorpt_correction_T_max 0.7457
_exptl_absorpt_correction_T_min 0.6932
_exptl_absorpt_correction_type multi-scan
_exptl_absorpt_process_details 'Blessing, 1995'
_exptl_crystal_colour red
_exptl_crystal_density_diffrn 1.558
_exptl_crystal_density_method 'not measured'
_exptl_crystal_description plates
_exptl_crystal_F_000 1378
_exptl_crystal_size_max 0.31
_exptl_crystal_size_mid 0.10
_exptl_crystal_size_min 0.05
_refine_diff_density_max 1.107
_refine_diff_density_min -1.237
_refine_diff_density_rms 0.118
_refine_ls_abs_structure_details 'Flack H D (1983), Acta Cryst. A39, 876-881'
_refine_ls_abs_structure_Flack -0.022(16)
_refine_ls_extinction_method none
_refine_ls_goodness_of_fit_ref 1.029
_refine_ls_hydrogen_treatment constr
_refine_ls_matrix_type full
_refine_ls_number_parameters 759
_refine_ls_number_reflns 14548
_refine_ls_number_restraints 86
_refine_ls_restrained_S_all 1.048
_refine_ls_R_factor_all 0.0609
_refine_ls_R_factor_gt 0.0462
_refine_ls_shift/su_max 0.000
_refine_ls_shift/su_mean 0.000
_refine_ls_structure_factor_coef Fsqd
_refine_ls_weighting_details 'calc w=1/[\s^2^(Fo^2^)+(0.0725P)^2^+0.7505P] where P=(Fo^2^+2Fc^2^)/3'
_refine_ls_weighting_scheme calc
_refine_ls_wR_factor_gt 0.1098
_refine_ls_wR_factor_ref 0.1153
_reflns_number_gt 12417
_reflns_number_total 14548
_reflns_threshold_expression >2sigma(I)
_cod_data_source_file om500049f_si_002.cif
_cod_data_source_block s1937lm
_cod_original_sg_symbol_H-M 'P 21'
_cod_original_formula_sum 'C62.50 H56 Cl3 F6 Fe N O P Pd Sb'
_cod_database_code 4082406

loop_
_symmetry_equiv_pos_as_xyz
'x, y, z'
'-x, y+1/2, -z'

loop_
_atom_site_label
_atom_site_type_symbol
_atom_site_fract_x
_atom_site_fract_y
_atom_site_fract_z
_atom_site_U_iso_or_equiv
_atom_site_adp_type
_atom_site_occupancy
_atom_site_symmetry_multiplicity
_atom_site_calc_flag
_atom_site_refinement_flags
_atom_site_disorder_assembly
_atom_site_disorder_group
Pd1 Pd 0.41480(3) 0.202682(14) 0.05245(3) 0.01748(8) Uani 1 1 d . . .
C1Y C 0.3671(6) 0.1558(2) -0.1045(5) 0.0305(12) Uani 1 1 d . C .
H1Y1 H 0.3424 0.1772 -0.1742 0.037 Uiso 1 1 calc R A 1
H1Y2 H 0.4265 0.1237 -0.1085 0.037 Uiso 1 1 calc R A 1
C3Y C 0.2860(6) 0.1346(2) 0.0594(6) 0.0358(14) Uani 1 1 d . C .
H3Y1 H 0.3338 0.0992 0.0794 0.043 Uiso 1 1 calc R B 1
H3Y2 H 0.2086 0.1406 0.0960 0.043 Uiso 1 1 calc R B 1
C2Y C 0.2628(9) 0.1490(4) -0.0463(8) 0.0248(19) Uani 0.55 1 d PU C 1
H2Y H 0.1695 0.1552 -0.0854 0.030 Uiso 0.55 1 calc PR C 1
C2Y1 C 0.3600(13) 0.1238(5) -0.0266(11) 0.029(3) Uani 0.45 1 d PU C 2
H2Y1 H 0.4068 0.0899 -0.0237 0.035 Uiso 0.45 1 calc PR C 2
Fe1 Fe 0.59354(6) 0.36324(3) 0.29860(5) 0.01049(12) Uani 1 1 d . C .
C1 C 0.6526(4) 0.30076(18) 0.2050(4) 0.0141(9) Uani 1 1 d . C .
C2 C 0.5714(4) 0.27858(19) 0.2767(4) 0.0156(9) Uani 1 1 d . . .
C3 C 0.6422(4) 0.29167(18) 0.3878(4) 0.0155(9) Uani 1 1 d . C .
H3 H 0.6124 0.2822 0.4527 0.019 Uiso 1 1 calc R . .
C4 C 0.7644(4) 0.32111(19) 0.3854(4) 0.0165(9) Uani 1 1 d . . .
H4 H 0.8305 0.3342 0.4485 0.020 Uiso 1 1 calc R C .
C5 C 0.7719(4) 0.32779(18) 0.2743(4) 0.0146(9) Uani 1 1 d . C .
H5 H 0.8426 0.3466 0.2492 0.018 Uiso 1 1 calc R . .
C6 C 0.5287(4) 0.43396(18) 0.2068(4) 0.0132(8) Uani 1 1 d . . .
C7 C 0.6390(4) 0.44613(18) 0.3017(4) 0.0120(8) Uani 1 1 d . C .
C8 C 0.5959(4) 0.43017(18) 0.4002(4) 0.0125(8) Uani 1 1 d . . .
C9 C 0.4572(4) 0.40954(18) 0.3666(4) 0.0132(8) Uani 1 1 d . C .
C10 C 0.4168(4) 0.41068(17) 0.2465(4) 0.0118(8) Uani 1 1 d . C .
N1 N 0.5469(4) 0.26316(17) 0.0184(3) 0.0176(8) Uani 1 1 d . C .
O1 O 0.7219(3) 0.32278(15) 0.0413(3) 0.0206(7) Uani 1 1 d . C .
C11 C 0.6322(4) 0.29445(19) 0.0850(4) 0.0154(9) Uani 1 1 d . . .
C12 C 0.5687(5) 0.2700(2) -0.0949(4) 0.0208(10) Uani 1 1 d . . .
H12 H 0.5939 0.2339 -0.1222 0.025 Uiso 1 1 calc R C .
C13 C 0.6952(5) 0.3082(2) -0.0775(4) 0.0240(11) Uani 1 1 d . C .
H13A H 0.7760 0.2892 -0.0941 0.029 Uiso 1 1 calc R . .
H13B H 0.6740 0.3410 -0.1250 0.029 Uiso 1 1 calc R . .
C14 C 0.4381(5) 0.2913(2) -0.1750(4) 0.0213(10) Uani 1 1 d . C .
H14 H 0.3596 0.2668 -0.1690 0.026 Uiso 1 1 calc R . .
C15 C 0.4525(7) 0.2887(3) -0.2960(4) 0.0355(13) Uani 1 1 d . . .
H15A H 0.5244 0.3144 -0.3059 0.053 Uiso 1 1 calc R C .
H15B H 0.3638 0.2985 -0.3464 0.053 Uiso 1 1 calc R . .
H15C H 0.4784 0.2516 -0.3127 0.053 Uiso 1 1 calc R . .
C16 C 0.3991(6) 0.3492(2) -0.1482(4) 0.0313(12) Uani 1 1 d . . .
H16A H 0.4076 0.3526 -0.0681 0.047 Uiso 1 1 calc R C .
H16B H 0.3031 0.3569 -0.1880 0.047 Uiso 1 1 calc R . .
H16C H 0.4615 0.3754 -0.1714 0.047 Uiso 1 1 calc R . .
P1 P 0.45254(11) 0.22248(5) 0.23532(10) 0.0157(2) Uani 1 1 d . C .
C17 C 0.3016(5) 0.2274(2) 0.2937(5) 0.0264(11) Uani 1 1 d . . .
C18 C 0.1743(5) 0.2345(3) 0.2226(5) 0.0326(12) Uani 1 1 d . C .
H18 H 0.1678 0.2400 0.1457 0.039 Uiso 1 1 calc R . .
C19 C 0.0510(5) 0.2338(3) 0.2634(6) 0.0460(17) Uani 1 1 d . . .
H19 H -0.0376 0.2394 0.2148 0.055 Uiso 1 1 calc R C .
C20 C 0.0643(6) 0.2249(3) 0.3757(7) 0.051(2) Uani 1 1 d . C .
H20 H -0.0168 0.2229 0.4037 0.061 Uiso 1 1 calc R . .
C21 C 0.1923(7) 0.2187(3) 0.4475(6) 0.0404(15) Uani 1 1 d . . .
H21 H 0.1985 0.2135 0.5245 0.048 Uiso 1 1 calc R C .
C22 C 0.3128(6) 0.2199(2) 0.4084(5) 0.0321(13) Uani 1 1 d . C .
H22 H 0.4012 0.2158 0.4582 0.039 Uiso 1 1 calc R . .
C23 C 0.5536(5) 0.1656(2) 0.3060(4) 0.0211(10) Uani 1 1 d . . .
C24 C 0.4878(6) 0.1196(2) 0.3366(5) 0.0274(11) Uani 1 1 d . C .
H24 H 0.3896 0.1188 0.3243 0.033 Uiso 1 1 calc R . .
C25 C 0.5654(7) 0.0757(2) 0.3846(5) 0.0373(14) Uani 1 1 d . . .
H25 H 0.5198 0.0453 0.4077 0.045 Uiso 1 1 calc R C .
C26 C 0.7033(7) 0.0744(2) 0.3995(6) 0.0428(16) Uani 1 1 d . C .
H26 H 0.7550 0.0437 0.4332 0.051 Uiso 1 1 calc R . .
C27 C 0.7709(7) 0.1191(3) 0.3648(7) 0.0498(19) Uani 1 1 d . . .
H27 H 0.8685 0.1181 0.3724 0.060 Uiso 1 1 calc R C .
C28 C 0.6964(6) 0.1646(3) 0.3197(6) 0.0414(16) Uani 1 1 d . C .
H28 H 0.7429 0.1952 0.2982 0.050 Uiso 1 1 calc R . .
C29 C 0.5295(4) 0.45010(18) 0.0916(4) 0.0137(9) Uani 1 1 d . C .
C30 C 0.4151(4) 0.4762(2) 0.0232(4) 0.0176(9) Uani 1 1 d . . .
H30 H 0.3324 0.4808 0.0482 0.021 Uiso 1 1 calc R C .
C31 C 0.4214(5) 0.4955(2) -0.0805(4) 0.0235(11) Uani 1 1 d . C .
H31 H 0.3425 0.5129 -0.1260 0.028 Uiso 1 1 calc R . .
C32 C 0.5416(5) 0.4897(2) -0.1194(4) 0.0243(11) Uani 1 1 d . . .
H32 H 0.5458 0.5035 -0.1902 0.029 Uiso 1 1 calc R C .
C33 C 0.6550(5) 0.4635(2) -0.0523(4) 0.0224(10) Uani 1 1 d . C .
H33 H 0.7373 0.4590 -0.0779 0.027 Uiso 1 1 calc R . .
C34 C 0.6503(5) 0.4435(2) 0.0521(4) 0.0168(9) Uani 1 1 d . . .
H34 H 0.7289 0.4255 0.0967 0.020 Uiso 1 1 calc R C .
C35 C 0.7697(4) 0.47621(19) 0.3044(3) 0.0123(8) Uani 1 1 d . . .
C36 C 0.8994(4) 0.45812(19) 0.3645(4) 0.0149(9) Uani 1 1 d . C .
H36 H 0.9075 0.4229 0.3973 0.018 Uiso 1 1 calc R . .
C37 C 1.0153(4) 0.4903(2) 0.3770(4) 0.0161(9) Uani 1 1 d . . .
H37 H 1.1026 0.4768 0.4172 0.019 Uiso 1 1 calc R C .
C38 C 1.0060(4) 0.5427(2) 0.3312(4) 0.0203(10) Uani 1 1 d . C .
H38 H 1.0859 0.5653 0.3417 0.024 Uiso 1 1 calc R . .
C39 C 0.8772(5) 0.5613(2) 0.2695(5) 0.0241(11) Uani 1 1 d . . .
H39 H 0.8695 0.5967 0.2372 0.029 Uiso 1 1 calc R C .
C40 C 0.7606(4) 0.52817(19) 0.2554(4) 0.0176(9) Uani 1 1 d . C .
H40 H 0.6740 0.5408 0.2121 0.021 Uiso 1 1 calc R . .
C41 C 0.6809(4) 0.4406(2) 0.5147(4) 0.0153(9) Uani 1 1 d . C .
C42 C 0.7306(5) 0.4926(2) 0.5437(4) 0.0206(10) Uani 1 1 d . . .
H42 H 0.7068 0.5214 0.4913 0.025 Uiso 1 1 calc R C .
C43 C 0.8145(5) 0.5035(3) 0.6480(5) 0.0319(13) Uani 1 1 d . C .
H43 H 0.8468 0.5395 0.6671 0.038 Uiso 1 1 calc R . .
C44 C 0.8508(5) 0.4615(3) 0.7237(4) 0.0330(14) Uani 1 1 d . . .
H44 H 0.9104 0.4685 0.7944 0.040 Uiso 1 1 calc R C .
C45 C 0.8015(5) 0.4099(3) 0.6973(4) 0.0263(12) Uani 1 1 d . C .
H45 H 0.8264 0.3814 0.7502 0.032 Uiso 1 1 calc R . .
C46 C 0.7149(5) 0.3988(2) 0.5936(4) 0.0209(10) Uani 1 1 d . . .
H46 H 0.6791 0.3631 0.5765 0.025 Uiso 1 1 calc R C .
C47 C 0.3626(4) 0.39789(18) 0.4416(4) 0.0127(8) Uani 1 1 d . . .
C48 C 0.3720(4) 0.4290(2) 0.5354(4) 0.0161(9) Uani 1 1 d . C .
H48 H 0.4446 0.4550 0.5557 0.019 Uiso 1 1 calc R . .
C49 C 0.2767(5) 0.4229(2) 0.6012(4) 0.0190(9) Uani 1 1 d . . .
H49 H 0.2857 0.4445 0.6663 0.023 Uiso 1 1 calc R C .
C50 C 0.1696(5) 0.3859(2) 0.5724(4) 0.0196(10) Uani 1 1 d . C .
H50 H 0.1040 0.3821 0.6166 0.024 Uiso 1 1 calc R . .
C51 C 0.1588(5) 0.3546(2) 0.4789(4) 0.0205(10) Uani 1 1 d . . .
H51 H 0.0851 0.3290 0.4590 0.025 Uiso 1 1 calc R C .
C52 C 0.2530(4) 0.3595(2) 0.4131(4) 0.0167(9) Uani 1 1 d . C .
H52 H 0.2442 0.3373 0.3491 0.020 Uiso 1 1 calc R . .
C53 C 0.2777(4) 0.3984(2) 0.1747(4) 0.0162(9) Uani 1 1 d . . .
C54 C 0.2548(5) 0.3572(2) 0.0982(4) 0.0241(11) Uani 1 1 d . C .
H54 H 0.3272 0.3323 0.0951 0.029 Uiso 1 1 calc R . .
C55 C 0.1240(6) 0.3517(3) 0.0240(5) 0.0329(13) Uani 1 1 d . . .
H55 H 0.1093 0.3237 -0.0306 0.039 Uiso 1 1 calc R C .
C56 C 0.0175(5) 0.3865(3) 0.0297(5) 0.0353(14) Uani 1 1 d . C .
H56 H -0.0709 0.3822 -0.0199 0.042 Uiso 1 1 calc R . .
C57 C 0.0394(5) 0.4278(3) 0.1083(5) 0.0303(12) Uani 1 1 d . . .
H57 H -0.0339 0.4521 0.1125 0.036 Uiso 1 1 calc R C .
C58 C 0.1678(4) 0.4336(2) 0.1806(4) 0.0224(10) Uani 1 1 d . C .
H58 H 0.1821 0.4617 0.2349 0.027 Uiso 1 1 calc R . .
Sb1 Sb -0.05871(4) 0.231567(15) 0.70816(3) 0.02927(10) Uani 1 1 d . . .
F1 F 0.1245(4) 0.2104(2) 0.7114(4) 0.0662(13) Uani 1 1 d U D .
F2 F -0.2390(5) 0.2517(3) 0.7055(5) 0.0919(19) Uani 1 1 d U D .
F3 F -0.0368(9) 0.2892(4) 0.6229(9) 0.081(3) Uani 0.62 1 d PU D 3
F4 F -0.0925(8) 0.1626(3) 0.7671(8) 0.067(2) Uani 0.62 1 d PU D 3
F5 F -0.1261(10) 0.1929(5) 0.5708(7) 0.090(3) Uani 0.62 1 d PU D 3
F6 F -0.0105(11) 0.2659(6) 0.8345(9) 0.100(3) Uani 0.62 1 d PU D 3
F45 F -0.1066(16) 0.1681(6) 0.6680(15) 0.083(4) Uani 0.38 1 d PU D 4
F35 F -0.0748(18) 0.2517(9) 0.5692(13) 0.088(4) Uani 0.38 1 d PU D 4
F46 F -0.0085(14) 0.2227(6) 0.8660(9) 0.068(3) Uani 0.38 1 d PU D 4
F36 F 0.012(2) 0.3054(7) 0.7529(16) 0.101(5) Uani 0.38 1 d PU D 4
C1X C 0.4119(10) 0.6164(3) 0.3353(7) 0.062(2) Uani 1 1 d D . .
H1X1 H 0.3716 0.6390 0.2694 0.075 Uiso 1 1 calc R . .
H1X2 H 0.3637 0.6261 0.3940 0.075 Uiso 1 1 calc R . .
Cl1X Cl 0.5806(3) 0.63236(10) 0.3801(2) 0.0697(6) Uani 1 1 d . . .
Cl2X Cl 0.3782(2) 0.54850(12) 0.3005(3) 0.1005(10) Uani 1 1 d DU . .
C2X C 0.8575(19) 0.0980(8) -0.0291(15) 0.068(5) Uani 0.50 1 d PU . .
H2X1 H 0.9192 0.1165 -0.0697 0.082 Uiso 0.50 1 calc PR . .
H2X2 H 0.7993 0.0715 -0.0801 0.082 Uiso 0.50 1 calc PR . .
Cl3X Cl 0.9596(4) 0.0628(2) 0.0887(5) 0.0836(17) Uani 0.50 1 d P . .
Cl4X Cl 0.7546(5) 0.1448(2) 0.0132(5) 0.0820(16) Uani 0.50 1 d P . .

loop_
_atom_site_aniso_label
_atom_site_aniso_U_11
_atom_site_aniso_U_22
_atom_site_aniso_U_33
_atom_site_aniso_U_23
_atom_site_aniso_U_13
_atom_site_aniso_U_12
Pd1 0.01876(15) 0.01382(17) 0.01742(17) -0.00056(15) -0.00054(12) -0.00335(14)
C1Y 0.042(3) 0.023(3) 0.024(3) -0.014(2) 0.001(2) -0.007(2)
C3Y 0.032(3) 0.021(3) 0.052(4) -0.007(3) 0.006(3) -0.017(2)
C2Y 0.023(3) 0.022(4) 0.025(4) -0.003(3) -0.003(3) -0.014(3)
C2Y1 0.036(4) 0.021(4) 0.028(4) -0.004(4) 0.002(4) 0.000(4)
Fe1 0.0095(2) 0.0105(3) 0.0113(3) -0.0006(2) 0.0022(2) -0.0003(2)
C1 0.0152(18) 0.009(2) 0.019(2) -0.0021(17) 0.0058(16) 0.0008(16)
C2 0.0164(19) 0.009(2) 0.023(2) -0.0002(18) 0.0067(17) 0.0018(16)
C3 0.0188(19) 0.011(2) 0.017(2) 0.0027(18) 0.0045(17) -0.0011(16)
C4 0.0147(19) 0.012(2) 0.020(2) 0.0006(18) -0.0013(16) 0.0003(17)
C5 0.0105(17) 0.011(2) 0.022(2) -0.0004(18) 0.0038(16) 0.0026(15)
C6 0.0120(17) 0.011(2) 0.016(2) -0.0014(17) 0.0019(16) 0.0025(15)
C7 0.0101(17) 0.012(2) 0.015(2) -0.0004(17) 0.0053(15) 0.0033(15)
C8 0.0121(17) 0.010(2) 0.015(2) -0.0026(17) 0.0029(15) -0.0007(15)
C9 0.0131(18) 0.014(2) 0.013(2) -0.0039(17) 0.0035(15) -0.0007(16)
C10 0.0117(17) 0.011(2) 0.014(2) 0.0000(17) 0.0061(15) 0.0024(15)
N1 0.0168(16) 0.020(2) 0.017(2) 0.0018(17) 0.0053(14) -0.0015(15)
O1 0.0225(15) 0.0240(19) 0.0193(17) -0.0066(14) 0.0130(13) -0.0083(13)
C11 0.0117(18) 0.015(2) 0.021(2) 0.0026(18) 0.0068(16) 0.0033(16)
C12 0.025(2) 0.019(3) 0.019(2) -0.003(2) 0.0065(18) -0.0024(19)
C13 0.030(2) 0.031(3) 0.015(2) -0.003(2) 0.0130(19) -0.005(2)
C14 0.031(2) 0.016(2) 0.016(2) -0.0015(19) 0.0030(19) -0.0006(19)
C15 0.056(4) 0.035(3) 0.014(3) 0.001(2) 0.006(2) 0.009(3)
C16 0.048(3) 0.027(3) 0.017(3) -0.001(2) 0.004(2) 0.008(2)
P1 0.0172(5) 0.0129(6) 0.0177(6) -0.0007(5) 0.0054(4) -0.0038(4)
C17 0.023(2) 0.019(3) 0.041(3) -0.012(2) 0.015(2) -0.008(2)
C18 0.029(2) 0.029(3) 0.043(3) -0.013(3) 0.015(2) -0.006(2)
C19 0.022(2) 0.040(4) 0.077(5) -0.021(4) 0.014(3) -0.004(3)
C20 0.041(3) 0.046(4) 0.080(5) -0.030(4) 0.042(3) -0.021(3)
C21 0.052(3) 0.034(4) 0.045(4) -0.015(3) 0.031(3) -0.011(3)
C22 0.035(3) 0.029(3) 0.037(3) -0.010(2) 0.018(2) -0.009(2)
C23 0.029(2) 0.014(2) 0.019(2) -0.0006(19) 0.0026(19) -0.0041(19)
C24 0.034(3) 0.021(3) 0.029(3) 0.005(2) 0.010(2) -0.007(2)
C25 0.058(4) 0.017(3) 0.034(3) 0.004(2) 0.005(3) -0.009(3)
C26 0.056(4) 0.020(3) 0.041(4) 0.005(3) -0.011(3) 0.007(3)
C27 0.036(3) 0.025(3) 0.082(6) 0.006(3) 0.000(3) 0.003(3)
C28 0.027(3) 0.024(3) 0.068(5) 0.022(3) 0.000(3) 0.003(2)
C29 0.0177(19) 0.014(2) 0.010(2) 0.0013(17) 0.0027(16) -0.0002(16)
C30 0.0160(19) 0.017(2) 0.018(2) 0.0005(19) 0.0009(17) 0.0035(17)
C31 0.031(2) 0.021(3) 0.016(2) 0.004(2) -0.001(2) 0.005(2)
C32 0.035(3) 0.023(3) 0.015(2) 0.005(2) 0.004(2) -0.006(2)
C33 0.024(2) 0.023(3) 0.022(3) 0.000(2) 0.0091(19) -0.007(2)
C34 0.018(2) 0.017(2) 0.017(2) 0.0002(19) 0.0076(17) -0.0016(17)
C35 0.0116(17) 0.017(2) 0.008(2) -0.0031(17) 0.0025(15) -0.0021(16)
C36 0.0161(19) 0.012(2) 0.016(2) -0.0016(18) 0.0027(16) 0.0011(16)
C37 0.0126(18) 0.019(2) 0.015(2) 0.0027(18) -0.0008(16) 0.0032(16)
C38 0.0149(19) 0.016(2) 0.029(3) 0.004(2) 0.0019(18) -0.0044(17)
C39 0.020(2) 0.014(2) 0.037(3) 0.008(2) 0.003(2) -0.0032(18)
C40 0.0165(19) 0.013(2) 0.021(2) 0.0038(19) 0.0006(17) 0.0013(17)
C41 0.0096(17) 0.025(3) 0.013(2) -0.0038(19) 0.0047(15) -0.0004(16)
C42 0.024(2) 0.022(3) 0.017(2) -0.005(2) 0.0071(18) -0.0053(19)
C43 0.026(2) 0.049(4) 0.021(3) -0.015(3) 0.005(2) -0.015(2)
C44 0.021(2) 0.065(4) 0.013(2) -0.003(3) 0.0032(19) -0.012(2)
C45 0.022(2) 0.044(3) 0.011(2) 0.005(2) 0.0010(18) 0.001(2)
C46 0.019(2) 0.029(3) 0.014(2) 0.001(2) 0.0047(17) 0.0007(19)
C47 0.0132(18) 0.014(2) 0.012(2) 0.0011(17) 0.0044(15) 0.0008(16)
C48 0.0184(19) 0.018(2) 0.012(2) 0.0020(18) 0.0047(16) 0.0031(17)
C49 0.022(2) 0.021(2) 0.016(2) 0.0025(19) 0.0076(17) 0.0067(18)
C50 0.019(2) 0.025(3) 0.016(2) 0.006(2) 0.0067(17) 0.0052(18)
C51 0.0191(19) 0.023(3) 0.019(2) 0.005(2) 0.0045(17) -0.0012(18)
C52 0.0177(18) 0.017(2) 0.015(2) -0.0052(19) 0.0036(16) -0.0016(18)
C53 0.0120(18) 0.027(3) 0.010(2) 0.0001(19) 0.0033(15) -0.0050(17)
C54 0.027(2) 0.024(3) 0.017(2) -0.006(2) -0.0032(19) -0.002(2)
C55 0.035(3) 0.038(4) 0.020(3) -0.006(2) -0.005(2) -0.015(2)
C56 0.015(2) 0.058(4) 0.027(3) 0.007(3) -0.007(2) -0.013(2)
C57 0.015(2) 0.045(4) 0.030(3) 0.008(3) 0.005(2) 0.001(2)
C58 0.0132(19) 0.032(3) 0.022(3) -0.004(2) 0.0036(17) -0.0003(19)
Sb1 0.03209(17) 0.0287(2) 0.0300(2) 0.00956(17) 0.01332(14) 0.01208(15)
F1 0.0399(19) 0.090(3) 0.074(3) 0.020(3) 0.0240(19) 0.026(2)
F2 0.055(2) 0.121(5) 0.108(4) -0.010(3) 0.034(3) 0.036(3)
F3 0.066(4) 0.070(5) 0.108(6) 0.051(5) 0.021(4) -0.004(4)
F4 0.063(4) 0.042(4) 0.105(5) 0.029(4) 0.036(4) 0.000(3)
F5 0.098(5) 0.119(6) 0.053(4) -0.047(5) 0.021(4) -0.021(5)
F6 0.098(5) 0.129(7) 0.079(5) -0.052(5) 0.037(4) -0.038(5)
F45 0.089(7) 0.050(6) 0.098(7) -0.018(6) -0.001(6) -0.012(5)
F35 0.098(7) 0.104(8) 0.065(7) 0.007(6) 0.022(6) 0.019(6)
F46 0.086(6) 0.087(7) 0.034(5) 0.017(5) 0.020(4) -0.001(6)
F36 0.116(8) 0.073(7) 0.110(8) 0.000(6) 0.021(7) -0.003(6)
C1X 0.106(7) 0.037(4) 0.042(4) 0.005(3) 0.013(4) 0.004(4)
Cl1X 0.0896(15) 0.0593(13) 0.0648(13) -0.0103(11) 0.0276(12) -0.0130(11)
Cl2X 0.0602(12) 0.0922(19) 0.151(3) -0.0642(19) 0.0289(15) -0.0096(12)
C2X 0.081(7) 0.067(7) 0.056(7) 0.024(6) 0.016(6) -0.016(6)
Cl3X 0.0469(19) 0.085(3) 0.109(4) 0.062(3) -0.001(2) 0.007(2)
Cl4X 0.059(2) 0.088(3) 0.102(4) 0.048(3) 0.026(2) 0.026(2)

loop_
_atom_type_symbol
_atom_type_description
_atom_type_scat_dispersion_real
_atom_type_scat_dispersion_imag
_atom_type_scat_source
C C 0.0033 0.0016 'International Tables Vol C Tables 4.2.6.8 and 6.1.1.4'
H H 0.0000 0.0000 'International Tables Vol C Tables 4.2.6.8 and 6.1.1.4'
N N 0.0061 0.0033 'International Tables Vol C Tables 4.2.6.8 and 6.1.1.4'
O O 0.0106 0.0060 'International Tables Vol C Tables 4.2.6.8 and 6.1.1.4'
P P 0.1023 0.0942 'International Tables Vol C Tables 4.2.6.8 and 6.1.1.4'
Cl Cl 0.1484 0.1585 'International Tables Vol C Tables 4.2.6.8 and 6.1.1.4'
F F 0.0171 0.0103 'International Tables Vol C Tables 4.2.6.8 and 6.1.1.4'
Fe Fe 0.3463 0.8444 'International Tables Vol C Tables 4.2.6.8 and 6.1.1.4'
Sb Sb -0.5866 1.5461 'International Tables Vol C Tables 4.2.6.8 and 6.1.1.4'
Pd Pd -0.9988 1.0072 'International Tables Vol C Tables 4.2.6.8 and 6.1.1.4'

loop_
_geom_angle_atom_site_label_1
_geom_angle_atom_site_label_2
_geom_angle_atom_site_label_3
_geom_angle
N1 Pd1 C3Y 169.3(2)
N1 Pd1 C2Y 135.0(3)
C3Y Pd1 C2Y 36.2(3)
N1 Pd1 C2Y1 129.9(4)
C3Y Pd1 C2Y1 39.6(4)
C2Y Pd1 C2Y1 30.0(4)
N1 Pd1 C1Y 101.76(19)
C3Y Pd1 C1Y 67.8(2)
C2Y Pd1 C1Y 37.5(3)
C2Y1 Pd1 C1Y 33.3(4)
N1 Pd1 P1 95.07(11)
C3Y Pd1 P1 94.94(19)
C2Y Pd1 P1 129.0(3)
C2Y1 Pd1 P1 127.3(3)
C1Y Pd1 P1 160.64(16)
C2Y1 C1Y C2Y 49.4(7)
C2Y1 C1Y Pd1 71.8(6)
C2Y C1Y Pd1 68.9(4)
C2Y1 C1Y H1Y1 162.1
C2Y C1Y H1Y1 116.8
Pd1 C1Y H1Y1 116.8
C2Y1 C1Y H1Y2 71.8
C2Y C1Y H1Y2 116.8
Pd1 C1Y H1Y2 116.8
H1Y1 C1Y H1Y2 113.8
C2Y C3Y C2Y1 47.3(7)
C2Y C3Y Pd1 73.3(4)
C2Y1 C3Y Pd1 72.4(5)
C2Y C3Y H3Y1 116.2
C2Y1 C3Y H3Y1 74.3
Pd1 C3Y H3Y1 116.2
C2Y C3Y H3Y2 116.2
C2Y1 C3Y H3Y2 160.5
Pd1 C3Y H3Y2 116.2
H3Y1 C3Y H3Y2 113.2
C3Y C2Y C1Y 124.4(8)
C3Y C2Y Pd1 70.5(4)
C1Y C2Y Pd1 73.6(4)
C3Y C2Y H2Y 117.8
C1Y C2Y H2Y 117.8
Pd1 C2Y H2Y 131.3
C1Y C2Y1 C3Y 125.5(10)
C1Y C2Y1 Pd1 74.9(6)
C3Y C2Y1 Pd1 68.0(5)
C1Y C2Y1 H2Y1 117.3
C3Y C2Y1 H2Y1 117.3
Pd1 C2Y1 H2Y1 133.9
C4 Fe1 C5 40.00(19)
C4 Fe1 C8 101.00(18)
C5 Fe1 C8 122.64(17)
C4 Fe1 C3 40.17(17)
C5 Fe1 C3 67.70(18)
C8 Fe1 C3 112.32(18)
C4 Fe1 C10 167.07(19)
C5 Fe1 C10 152.09(18)
C8 Fe1 C10 68.38(17)
C3 Fe1 C10 135.59(17)
C4 Fe1 C7 109.42(17)
C5 Fe1 C7 103.00(17)
C8 Fe1 C7 40.68(17)
C3 Fe1 C7 142.78(17)
C10 Fe1 C7 67.80(16)
C4 Fe1 C1 67.51(19)
C5 Fe1 C1 40.88(17)
C8 Fe1 C1 163.30(16)
C3 Fe1 C1 67.33(18)
C10 Fe1 C1 124.45(17)
C7 Fe1 C1 129.70(17)
C4 Fe1 C6 144.11(17)
C5 Fe1 C6 115.77(18)
C8 Fe1 C6 68.34(18)
C3 Fe1 C6 175.71(17)
C10 Fe1 C6 40.32(16)
C7 Fe1 C6 40.27(16)
C1 Fe1 C6 113.36(18)
C4 Fe1 C9 126.38(19)
C5 Fe1 C9 161.81(17)
C8 Fe1 C9 40.31(16)
C3 Fe1 C9 109.62(18)
C10 Fe1 C9 40.69(17)
C7 Fe1 C9 67.70(17)
C1 Fe1 C9 156.39(16)
C6 Fe1 C9 67.95(17)
C4 Fe1 C2 67.62(18)
C5 Fe1 C2 68.31(17)
C8 Fe1 C2 148.26(18)
C3 Fe1 C2 40.05(18)
C10 Fe1 C2 117.33(17)
C7 Fe1 C2 169.90(17)
C1 Fe1 C2 40.26(17)
C6 Fe1 C2 137.81(18)
C9 Fe1 C2 122.09(17)
C2 C1 C5 107.8(4)
C2 C1 C11 128.8(4)
C5 C1 C11 123.2(4)
C2 C1 Fe1 70.2(3)
C5 C1 Fe1 68.4(2)
C11 C1 Fe1 130.9(3)
C3 C2 C1 107.0(4)
C3 C2 P1 125.8(4)
C1 C2 P1 122.4(3)
C3 C2 Fe1 68.9(3)
C1 C2 Fe1 69.5(3)
P1 C2 Fe1 146.3(2)
C4 C3 C2 108.8(4)
C4 C3 Fe1 69.5(3)
C2 C3 Fe1 71.0(3)
C4 C3 H3 125.6
C2 C3 H3 125.6
Fe1 C3 H3 125.4
C5 C4 C3 108.9(4)
C5 C4 Fe1 70.0(2)
C3 C4 Fe1 70.4(2)
C5 C4 H4 125.5
C3 C4 H4 125.5
Fe1 C4 H4 125.7
C4 C5 C1 107.6(4)
C4 C5 Fe1 70.0(2)
C1 C5 Fe1 70.7(2)
C4 C5 H5 126.2
C1 C5 H5 126.2
Fe1 C5 H5 124.7
C7 C6 C10 107.7(4)
C7 C6 C29 123.8(4)
C10 C6 C29 128.1(4)
C7 C6 Fe1 69.5(2)
C10 C6 Fe1 69.3(2)
C29 C6 Fe1 132.4(3)
C6 C7 C8 108.5(4)
C6 C7 C35 127.8(4)
C8 C7 C35 123.3(4)
C6 C7 Fe1 70.3(3)
C8 C7 Fe1 69.1(2)
C35 C7 Fe1 132.1(3)
C9 C8 C7 107.9(4)
C9 C8 C41 128.6(4)
C7 C8 C41 123.1(4)
C9 C8 Fe1 70.8(2)
C7 C8 Fe1 70.2(2)
C41 C8 Fe1 129.8(3)
C8 C9 C10 107.7(4)
C8 C9 C47 126.0(4)
C10 C9 C47 125.6(4)
C8 C9 Fe1 68.9(2)
C10 C9 Fe1 69.1(2)
C47 C9 Fe1 135.1(3)
C6 C10 C9 108.2(4)
C6 C10 C53 124.0(4)
C9 C10 C53 127.2(4)
C6 C10 Fe1 70.4(2)
C9 C10 Fe1 70.2(2)
C53 C10 Fe1 132.1(3)
C11 N1 C12 108.6(4)
C11 N1 Pd1 130.0(3)
C12 N1 Pd1 120.9(3)
C11 O1 C13 107.4(4)
N1 C11 O1 116.6(4)
N1 C11 C1 128.9(4)
O1 C11 C1 114.3(4)
N1 C12 C14 111.4(4)
N1 C12 C13 103.5(4)
C14 C12 C13 115.0(4)
N1 C12 H12 108.9
C14 C12 H12 108.9
C13 C12 H12 108.9
O1 C13 C12 103.6(4)
O1 C13 H13A 111.0
C12 C13 H13A 111.0
O1 C13 H13B 111.0
C12 C13 H13B 111.0
H13A C13 H13B 109.0
C12 C14 C16 113.3(4)
C12 C14 C15 111.0(4)
C16 C14 C15 109.7(4)
C12 C14 H14 107.5
C16 C14 H14 107.5
C15 C14 H14 107.5
C14 C15 H15A 109.5
C14 C15 H15B 109.5
H15A C15 H15B 109.5
C14 C15 H15C 109.5
H15A C15 H15C 109.5
H15B C15 H15C 109.5
C14 C16 H16A 109.5
C14 C16 H16B 109.5
H16A C16 H16B 109.5
C14 C16 H16C 109.5
H16A C16 H16C 109.5
H16B C16 H16C 109.5
C2 P1 C17 112.4(2)
C2 P1 C23 101.5(2)
C17 P1 C23 105.8(3)
C2 P1 Pd1 112.96(16)
C17 P1 Pd1 117.25(18)
C23 P1 Pd1 105.10(17)
C18 C17 C22 120.3(5)
C18 C17 P1 118.3(4)
C22 C17 P1 121.2(4)
C17 C18 C19 120.4(6)
C17 C18 H18 119.8
C19 C18 H18 119.8
C20 C19 C18 118.2(6)
C20 C19 H19 120.9
C18 C19 H19 120.9
C21 C20 C19 121.4(5)
C21 C20 H20 119.3
C19 C20 H20 119.3
C20 C21 C22 120.6(6)
C20 C21 H21 119.7
C22 C21 H21 119.7
C21 C22 C17 118.9(5)
C21 C22 H22 120.5
C17 C22 H22 120.5
C28 C23 C24 118.7(5)
C28 C23 P1 120.3(4)
C24 C23 P1 120.6(4)
C25 C24 C23 120.0(5)
C25 C24 H24 120.0
C23 C24 H24 120.0
C26 C25 C24 121.8(6)
C26 C25 H25 119.1
C24 C25 H25 119.1
C25 C26 C27 119.2(6)
C25 C26 H26 120.4
C27 C26 H26 120.4
C28 C27 C26 120.4(6)
C28 C27 H27 119.8
C26 C27 H27 119.8
C27 C28 C23 119.9(6)
C27 C28 H28 120.1
C23 C28 H28 120.1
C30 C29 C34 118.4(4)
C30 C29 C6 121.1(4)
C34 C29 C6 120.3(4)
C31 C30 C29 120.6(4)
C31 C30 H30 119.7
C29 C30 H30 119.7
C30 C31 C32 121.1(4)
C30 C31 H31 119.4
C32 C31 H31 119.4
C33 C32 C31 118.5(5)
C33 C32 H32 120.8
C31 C32 H32 120.8
C32 C33 C34 121.2(4)
C32 C33 H33 119.4
C34 C33 H33 119.4
C33 C34 C29 120.1(4)
C33 C34 H34 119.9
C29 C34 H34 119.9
C36 C35 C40 118.4(4)
C36 C35 C7 122.9(4)
C40 C35 C7 118.3(4)
C37 C36 C35 121.3(4)
C37 C36 H36 119.4
C35 C36 H36 119.4
C36 C37 C38 120.6(4)
C36 C37 H37 119.7
C38 C37 H37 119.7
C37 C38 C39 119.0(4)
C37 C38 H38 120.5
C39 C38 H38 120.5
C40 C39 C38 120.1(4)
C40 C39 H39 120.0
C38 C39 H39 120.0
C39 C40 C35 120.6(4)
C39 C40 H40 119.7
C35 C40 H40 119.7
C42 C41 C46 118.7(4)
C42 C41 C8 119.5(4)
C46 C41 C8 121.8(4)
C41 C42 C43 121.3(5)
C41 C42 H42 119.4
C43 C42 H42 119.4
C44 C43 C42 119.4(5)
C44 C43 H43 120.3
C42 C43 H43 120.3
C45 C44 C43 120.4(5)
C45 C44 H44 119.8
C43 C44 H44 119.8
C44 C45 C46 120.6(5)
C44 C45 H45 119.7
C46 C45 H45 119.7
C45 C46 C41 119.7(5)
C45 C46 H46 120.2
C41 C46 H46 120.2
C48 C47 C52 118.2(4)
C48 C47 C9 119.6(4)
C52 C47 C9 121.9(4)
C47 C48 C49 121.1(4)
C47 C48 H48 119.4
C49 C48 H48 119.4
C50 C49 C48 120.4(5)
C50 C49 H49 119.8
C48 C49 H49 119.8
C51 C50 C49 119.2(4)
C51 C50 H50 120.4
C49 C50 H50 120.4
C50 C51 C52 121.4(4)
C50 C51 H51 119.3
C52 C51 H51 119.3
C51 C52 C47 119.7(4)
C51 C52 H52 120.1
C47 C52 H52 120.1
C54 C53 C58 119.1(4)
C54 C53 C10 122.9(4)
C58 C53 C10 117.8(4)
C53 C54 C55 120.0(5)
C53 C54 H54 120.0
C55 C54 H54 120.0
C56 C55 C54 120.6(5)
C56 C55 H55 119.7
C54 C55 H55 119.7
C55 C56 C57 119.7(5)
C55 C56 H56 120.1
C57 C56 H56 120.1
C58 C57 C56 119.9(5)
C58 C57 H57 120.0
C56 C57 H57 120.0
C57 C58 C53 120.7(5)
C57 C58 H58 119.6
C53 C58 H58 119.6
F45 Sb1 F6 135.8(8)
F45 Sb1 F35 90.9(9)
F6 Sb1 F35 133.3(9)
F45 Sb1 F3 128.3(8)
F6 Sb1 F3 95.9(6)
F35 Sb1 F3 37.4(7)
F45 Sb1 F2 92.1(6)
F6 Sb1 F2 86.9(4)
F35 Sb1 F2 92.6(6)
F3 Sb1 F2 91.8(4)
F45 Sb1 F1 87.4(6)
F6 Sb1 F1 93.2(4)
F35 Sb1 F1 87.8(5)
F3 Sb1 F1 88.8(3)
F2 Sb1 F1 179.4(3)
F45 Sb1 F4 39.0(6)
F6 Sb1 F4 96.8(6)
F35 Sb1 F4 129.9(8)
F3 Sb1 F4 167.3(5)
F2 Sb1 F4 89.2(3)
F1 Sb1 F4 90.2(3)
F45 Sb1 F46 100.7(8)
F6 Sb1 F46 35.5(6)
F35 Sb1 F46 166.6(8)
F3 Sb1 F46 130.4(6)
F2 Sb1 F46 93.7(5)
F1 Sb1 F46 86.0(4)
F4 Sb1 F46 62.1(6)
F45 Sb1 F5 42.4(7)
F6 Sb1 F5 175.6(4)
F35 Sb1 F5 48.8(7)
F3 Sb1 F5 86.1(5)
F2 Sb1 F5 89.1(4)
F1 Sb1 F5 90.8(3)
F4 Sb1 F5 81.2(5)
F46 Sb1 F5 143.1(6)
F45 Sb1 F36 175.6(8)
F6 Sb1 F36 45.6(7)
F35 Sb1 F36 87.8(9)
F3 Sb1 F36 50.5(6)
F2 Sb1 F36 92.1(6)
F1 Sb1 F36 88.4(6)
F4 Sb1 F36 142.2(6)
F46 Sb1 F36 80.1(7)
F5 Sb1 F36 136.6(7)
Cl1X C1X Cl2X 115.1(5)
Cl1X C1X H1X1 108.5
Cl2X C1X H1X1 108.5
Cl1X C1X H1X2 108.5
Cl2X C1X H1X2 108.5
H1X1 C1X H1X2 107.5
Cl4X C2X Cl3X 109.8(11)
Cl4X C2X H2X1 109.7
Cl3X C2X H2X1 109.7
Cl4X C2X H2X2 109.7
Cl3X C2X H2X2 109.7
H2X1 C2X H2X2 108.2

loop_
_geom_bond_atom_site_label_1
_geom_bond_atom_site_label_2
_geom_bond_distance
Pd1 N1 2.086(4)
Pd1 C3Y 2.116(5)
Pd1 C2Y 2.150(8)
Pd1 C2Y1 2.175(12)
Pd1 C1Y 2.211(5)
Pd1 P1 2.2608(13)
C1Y C2Y1 1.259(14)
C1Y C2Y 1.404(11)
C1Y H1Y1 0.9900
C1Y H1Y2 0.9900
C3Y C2Y 1.325(12)
C3Y C2Y1 1.454(15)
C3Y H3Y1 0.9900
C3Y H3Y2 0.9900
C2Y H2Y 0.9500
C2Y1 H2Y1 0.9500
Fe1 C4 2.056(4)
Fe1 C5 2.056(4)
Fe1 C8 2.064(4)
Fe1 C3 2.068(5)
Fe1 C10 2.074(4)
Fe1 C7 2.078(4)
Fe1 C1 2.086(4)
Fe1 C6 2.088(4)
Fe1 C9 2.089(4)
Fe1 C2 2.096(5)
C1 C2 1.439(6)
C1 C5 1.447(6)
C1 C11 1.462(7)
C2 C3 1.426(7)
C2 P1 1.804(5)
C3 C4 1.416(6)
C3 H3 0.9500
C4 C5 1.406(7)
C4 H4 0.9500
C5 H5 0.9500
C6 C7 1.434(6)
C6 C10 1.435(6)
C6 C29 1.484(6)
C7 C8 1.440(6)
C7 C35 1.485(6)
C8 C9 1.431(6)
C8 C41 1.491(6)
C9 C10 1.448(6)
C9 C47 1.496(6)
C10 C53 1.484(6)
N1 C11 1.286(6)
N1 C12 1.480(6)
O1 C11 1.339(5)
O1 C13 1.477(6)
C12 C14 1.525(7)
C12 C13 1.538(7)
C12 H12 1.0000
C13 H13A 0.9900
C13 H13B 0.9900
C14 C16 1.528(7)
C14 C15 1.541(7)
C14 H14 1.0000
C15 H15A 0.9800
C15 H15B 0.9800
C15 H15C 0.9800
C16 H16A 0.9800
C16 H16B 0.9800
C16 H16C 0.9800
P1 C17 1.814(5)
P1 C23 1.815(5)
C17 C18 1.368(8)
C17 C22 1.412(8)
C18 C19 1.429(7)
C18 H18 0.9500
C19 C20 1.384(11)
C19 H19 0.9500
C20 C21 1.375(10)
C20 H20 0.9500
C21 C22 1.392(7)
C21 H21 0.9500
C22 H22 0.9500
C23 C28 1.386(7)
C23 C24 1.398(7)
C24 C25 1.374(8)
C24 H24 0.9500
C25 C26 1.336(9)
C25 H25 0.9500
C26 C27 1.404(10)
C26 H26 0.9500
C27 C28 1.379(8)
C27 H27 0.9500
C28 H28 0.9500
C29 C30 1.400(6)
C29 C34 1.407(6)
C30 C31 1.385(7)
C30 H30 0.9500
C31 C32 1.395(8)
C31 H31 0.9500
C32 C33 1.388(7)
C32 H32 0.9500
C33 C34 1.394(7)
C33 H33 0.9500
C34 H34 0.9500
C35 C36 1.397(6)
C35 C40 1.404(7)
C36 C37 1.371(6)
C36 H36 0.9500
C37 C38 1.398(7)
C37 H37 0.9500
C38 C39 1.400(6)
C38 H38 0.9500
C39 C40 1.390(6)
C39 H39 0.9500
C40 H40 0.9500
C41 C42 1.380(7)
C41 C46 1.401(7)
C42 C43 1.387(7)
C42 H42 0.9500
C43 C44 1.381(9)
C43 H43 0.9500
C44 C45 1.366(9)
C44 H44 0.9500
C45 C46 1.393(7)
C45 H45 0.9500
C46 H46 0.9500
C47 C48 1.374(6)
C47 C52 1.417(6)
C48 C49 1.395(6)
C48 H48 0.9500
C49 C50 1.378(7)
C49 H49 0.9500
C50 C51 1.372(7)
C50 H50 0.9500
C51 C52 1.383(6)
C51 H51 0.9500
C52 H52 0.9500
C53 C54 1.367(7)
C53 C58 1.405(7)
C54 C55 1.408(7)
C54 H54 0.9500
C55 C56 1.370(9)
C55 H55 0.9500
C56 C57 1.386(9)
C56 H56 0.9500
C57 C58 1.379(6)
C57 H57 0.9500
C58 H58 0.9500
Sb1 F45 1.666(14)
Sb1 F6 1.741(9)
Sb1 F35 1.762(15)
Sb1 F3 1.808(8)
Sb1 F2 1.847(4)
Sb1 F1 1.880(4)
Sb1 F4 1.901(7)
Sb1 F46 1.914(11)
Sb1 F5 1.924(8)
Sb1 F36 1.969(18)
C1X Cl1X 1.679(10)
C1X Cl2X 1.730(7)
C1X H1X1 0.9900
C1X H1X2 0.9900
C2X Cl4X 1.70(2)
C2X Cl3X 1.788(18)
C2X H2X1 0.9900
C2X H2X2 0.9900

loop_
_geom_torsion_atom_site_label_1
_geom_torsion_atom_site_label_2
_geom_torsion_atom_site_label_3
_geom_torsion_atom_site_label_4
_geom_torsion
N1 Pd1 C1Y C2Y1 151.1(6)
C3Y Pd1 C1Y C2Y1 -26.7(7)
C2Y Pd1 C1Y C2Y1 -52.6(7)
P1 Pd1 C1Y C2Y1 1.2(9)
N1 Pd1 C1Y C2Y -156.3(5)
C3Y Pd1 C1Y C2Y 25.9(5)
C2Y1 Pd1 C1Y C2Y 52.6(7)
P1 Pd1 C1Y C2Y 53.8(7)
N1 Pd1 C3Y C2Y -38.7(14)
C2Y1 Pd1 C3Y C2Y -49.6(7)
C1Y Pd1 C3Y C2Y -26.8(5)
P1 Pd1 C3Y C2Y 162.1(5)
N1 Pd1 C3Y C2Y1 10.9(14)
C2Y Pd1 C3Y C2Y1 49.6(7)
C1Y Pd1 C3Y C2Y1 22.8(6)
P1 Pd1 C3Y C2Y1 -148.2(6)
C2Y1 C3Y C2Y C1Y -28.4(9)
Pd1 C3Y C2Y C1Y 52.8(8)
C2Y1 C3Y C2Y Pd1 -81.2(7)
C2Y1 C1Y C2Y C3Y 32.1(10)
Pd1 C1Y C2Y C3Y -51.5(8)
C2Y1 C1Y C2Y Pd1 83.6(8)
N1 Pd1 C2Y C3Y 170.5(4)
C2Y1 Pd1 C2Y C3Y 75.9(9)
C1Y Pd1 C2Y C3Y 136.7(8)
P1 Pd1 C2Y C3Y -23.1(7)
N1 Pd1 C2Y C1Y 33.8(7)
C3Y Pd1 C2Y C1Y -136.7(8)
C2Y1 Pd1 C2Y C1Y -60.8(9)
P1 Pd1 C2Y C1Y -159.9(3)
C2Y C1Y C2Y1 C3Y -29.4(9)
Pd1 C1Y C2Y1 C3Y 48.0(9)
C2Y C1Y C2Y1 Pd1 -77.4(7)
C2Y C3Y C2Y1 C1Y 32.5(9)
Pd1 C3Y C2Y1 C1Y -50.7(10)
C2Y C3Y C2Y1 Pd1 83.3(7)
N1 Pd1 C2Y1 C1Y -38.1(8)
C3Y Pd1 C2Y1 C1Y 139.2(9)
C2Y Pd1 C2Y1 C1Y 75.3(9)
P1 Pd1 C2Y1 C1Y -179.5(4)
N1 Pd1 C2Y1 C3Y -177.4(3)
C2Y Pd1 C2Y1 C3Y -64.0(8)
C1Y Pd1 C2Y1 C3Y -139.2(9)
P1 Pd1 C2Y1 C3Y 41.3(7)
C4 Fe1 C1 C2 81.4(3)
C5 Fe1 C1 C2 119.4(4)
C8 Fe1 C1 C2 130.1(6)
C3 Fe1 C1 C2 37.8(3)
C10 Fe1 C1 C2 -92.9(3)
C7 Fe1 C1 C2 178.6(3)
C6 Fe1 C1 C2 -137.6(2)
C9 Fe1 C1 C2 -49.5(5)
C4 Fe1 C1 C5 -37.9(3)
C8 Fe1 C1 C5 10.7(7)
C3 Fe1 C1 C5 -81.6(3)
C10 Fe1 C1 C5 147.7(3)
C7 Fe1 C1 C5 59.2(3)
C6 Fe1 C1 C5 103.0(3)
C9 Fe1 C1 C5 -168.9(4)
C2 Fe1 C1 C5 -119.4(4)
C4 Fe1 C1 C11 -153.9(4)
C5 Fe1 C1 C11 -116.0(5)
C8 Fe1 C1 C11 -105.3(7)
C3 Fe1 C1 C11 162.4(4)
C10 Fe1 C1 C11 31.7(5)
C7 Fe1 C1 C11 -56.8(5)
C6 Fe1 C1 C11 -13.0(4)
C9 Fe1 C1 C11 75.1(6)
C2 Fe1 C1 C11 124.7(5)
C5 C1 C2 C3 -0.6(5)
C11 C1 C2 C3 174.0(4)
Fe1 C1 C2 C3 -59.0(3)
C5 C1 C2 P1 -157.2(3)
C11 C1 C2 P1 17.4(7)
Fe1 C1 C2 P1 144.5(3)
C5 C1 C2 Fe1 58.3(3)
C11 C1 C2 Fe1 -127.1(5)
C4 Fe1 C2 C3 37.4(3)
C5 Fe1 C2 C3 80.7(3)
C8 Fe1 C2 C3 -36.7(4)
C10 Fe1 C2 C3 -129.4(3)
C7 Fe1 C2 C3 112.2(10)
C1 Fe1 C2 C3 118.6(4)
C6 Fe1 C2 C3 -174.3(3)
C9 Fe1 C2 C3 -82.5(3)
C4 Fe1 C2 C1 -81.2(3)
C5 Fe1 C2 C1 -37.9(3)
C8 Fe1 C2 C1 -155.3(3)
C3 Fe1 C2 C1 -118.6(4)
C10 Fe1 C2 C1 112.0(3)
C7 Fe1 C2 C1 -6.3(11)
C6 Fe1 C2 C1 67.1(3)
C9 Fe1 C2 C1 158.9(2)
C4 Fe1 C2 P1 160.8(5)
C5 Fe1 C2 P1 -155.9(5)
C8 Fe1 C2 P1 86.7(6)
C3 Fe1 C2 P1 123.4(6)
C10 Fe1 C2 P1 -6.0(6)
C7 Fe1 C2 P1 -124.3(9)
C1 Fe1 C2 P1 -118.0(6)
C6 Fe1 C2 P1 -50.9(6)
C9 Fe1 C2 P1 40.9(6)
C1 C2 C3 C4 -0.1(5)
P1 C2 C3 C4 155.4(3)
Fe1 C2 C3 C4 -59.4(3)
C1 C2 C3 Fe1 59.3(3)
P1 C2 C3 Fe1 -145.2(3)
C5 Fe1 C3 C4 37.1(3)
C8 Fe1 C3 C4 -80.4(3)
C10 Fe1 C3 C4 -161.8(3)
C7 Fe1 C3 C4 -45.0(4)
C1 Fe1 C3 C4 81.5(3)
C6 Fe1 C3 C4 -178(82)
C9 Fe1 C3 C4 -123.6(3)
C2 Fe1 C3 C4 119.5(4)
C4 Fe1 C3 C2 -119.5(4)
C5 Fe1 C3 C2 -82.4(3)
C8 Fe1 C3 C2 160.1(2)
C10 Fe1 C3 C2 78.8(3)
C7 Fe1 C3 C2 -164.4(3)
C1 Fe1 C3 C2 -38.0(2)
C6 Fe1 C3 C2 62(3)
C9 Fe1 C3 C2 116.9(3)
C2 C3 C4 C5 0.8(5)
Fe1 C3 C4 C5 -59.6(3)
C2 C3 C4 Fe1 60.4(3)
C8 Fe1 C4 C5 -128.6(3)
C3 Fe1 C4 C5 119.8(4)
C10 Fe1 C4 C5 -162.4(7)
C7 Fe1 C4 C5 -87.2(3)
C1 Fe1 C4 C5 38.8(3)
C6 Fe1 C4 C5 -60.4(4)
C9 Fe1 C4 C5 -163.3(3)
C2 Fe1 C4 C5 82.5(3)
C5 Fe1 C4 C3 -119.8(4)
C8 Fe1 C4 C3 111.7(3)
C10 Fe1 C4 C3 77.8(9)
C7 Fe1 C4 C3 153.0(3)
C1 Fe1 C4 C3 -81.0(3)
C6 Fe1 C4 C3 179.8(3)
C9 Fe1 C4 C3 76.9(3)
C2 Fe1 C4 C3 -37.3(3)
C3 C4 C5 C1 -1.2(5)
Fe1 C4 C5 C1 -61.0(3)
C3 C4 C5 Fe1 59.8(3)
C2 C1 C5 C4 1.1(5)
C11 C1 C5 C4 -173.8(4)
Fe1 C1 C5 C4 60.6(3)
C2 C1 C5 Fe1 -59.4(3)
C11 C1 C5 Fe1 125.6(4)
C8 Fe1 C5 C4 65.7(3)
C3 Fe1 C5 C4 -37.2(3)
C10 Fe1 C5 C4 171.7(3)
C7 Fe1 C5 C4 104.8(3)
C1 Fe1 C5 C4 -117.9(4)
C6 Fe1 C5 C4 145.5(3)
C9 Fe1 C5 C4 47.8(7)
C2 Fe1 C5 C4 -80.6(3)
C4 Fe1 C5 C1 117.9(4)
C8 Fe1 C5 C1 -176.4(3)
C3 Fe1 C5 C1 80.6(3)
C10 Fe1 C5 C1 -70.4(5)
C7 Fe1 C5 C1 -137.3(3)
C6 Fe1 C5 C1 -96.6(3)
C9 Fe1 C5 C1 165.7(5)
C2 Fe1 C5 C1 37.3(3)
C4 Fe1 C6 C7 -41.1(4)
C5 Fe1 C6 C7 -79.4(3)
C8 Fe1 C6 C7 37.5(2)
C3 Fe1 C6 C7 137(2)
C10 Fe1 C6 C7 119.2(4)
C1 Fe1 C6 C7 -124.5(2)
C9 Fe1 C6 C7 81.1(3)
C2 Fe1 C6 C7 -164.9(3)
C4 Fe1 C6 C10 -160.2(3)
C5 Fe1 C6 C10 161.4(3)
C8 Fe1 C6 C10 -81.7(3)
C3 Fe1 C6 C10 18(3)
C7 Fe1 C6 C10 -119.2(4)
C1 Fe1 C6 C10 116.3(3)
C9 Fe1 C6 C10 -38.1(2)
C2 Fe1 C6 C10 75.9(3)
C4 Fe1 C6 C29 76.5(5)
C5 Fe1 C6 C29 38.2(5)
C8 Fe1 C6 C29 155.1(4)
C3 Fe1 C6 C29 -105(2)
C10 Fe1 C6 C29 -123.2(5)
C7 Fe1 C6 C29 117.6(5)
C1 Fe1 C6 C29 -6.9(5)
C9 Fe1 C6 C29 -161.3(4)
C2 Fe1 C6 C29 -47.3(5)
C10 C6 C7 C8 0.3(5)
C29 C6 C7 C8 173.3(4)
Fe1 C6 C7 C8 -58.7(3)
C10 C6 C7 C35 -172.5(4)
C29 C6 C7 C35 0.5(7)
Fe1 C6 C7 C35 128.5(5)
C10 C6 C7 Fe1 59.0(3)
C29 C6 C7 Fe1 -128.0(4)
C4 Fe1 C7 C6 155.9(3)
C5 Fe1 C7 C6 114.7(3)
C8 Fe1 C7 C6 -119.8(3)
C3 Fe1 C7 C6 -175.2(3)
C10 Fe1 C7 C6 -37.6(2)
C1 Fe1 C7 C6 79.5(3)
C9 Fe1 C7 C6 -81.7(3)
C2 Fe1 C7 C6 84.8(10)
C4 Fe1 C7 C8 -84.3(3)
C5 Fe1 C7 C8 -125.5(2)
C3 Fe1 C7 C8 -55.4(4)
C10 Fe1 C7 C8 82.2(2)
C1 Fe1 C7 C8 -160.7(2)
C6 Fe1 C7 C8 119.8(3)
C9 Fe1 C7 C8 38.1(2)
C2 Fe1 C7 C8 -155.4(9)
C4 Fe1 C7 C35 32.3(5)
C5 Fe1 C7 C35 -8.9(4)
C8 Fe1 C7 C35 116.6(5)
C3 Fe1 C7 C35 61.2(5)
C10 Fe1 C7 C35 -161.2(5)
C1 Fe1 C7 C35 -44.2(5)
C6 Fe1 C7 C35 -123.6(5)
C9 Fe1 C7 C35 154.6(5)
C2 Fe1 C7 C35 -38.8(12)
C6 C7 C8 C9 -1.6(5)
C35 C7 C8 C9 171.5(4)
Fe1 C7 C8 C9 -61.1(3)
C6 C7 C8 C41 -175.4(4)
C35 C7 C8 C41 -2.2(7)
Fe1 C7 C8 C41 125.2(4)
C6 C7 C8 Fe1 59.4(3)
C35 C7 C8 Fe1 -127.4(4)
C4 Fe1 C8 C9 -134.8(3)
C5 Fe1 C8 C9 -171.5(3)
C3 Fe1 C8 C9 -94.4(3)
C10 Fe1 C8 C9 37.5(3)
C7 Fe1 C8 C9 118.1(3)
C1 Fe1 C8 C9 -179.7(6)
C6 Fe1 C8 C9 81.0(3)
C2 Fe1 C8 C9 -69.8(4)
C4 Fe1 C8 C7 107.1(2)
C5 Fe1 C8 C7 70.4(3)
C3 Fe1 C8 C7 147.4(2)
C10 Fe1 C8 C7 -80.6(2)
C1 Fe1 C8 C7 62.1(7)
C6 Fe1 C8 C7 -37.1(2)
C9 Fe1 C8 C7 -118.1(3)
C2 Fe1 C8 C7 172.0(3)
C4 Fe1 C8 C41 -10.0(4)
C5 Fe1 C8 C41 -46.7(5)
C3 Fe1 C8 C41 30.4(4)
C10 Fe1 C8 C41 162.3(4)
C7 Fe1 C8 C41 -117.1(5)
C1 Fe1 C8 C41 -55.0(8)
C6 Fe1 C8 C41 -154.2(4)
C9 Fe1 C8 C41 124.8(5)
C2 Fe1 C8 C41 54.9(5)
C7 C8 C9 C10 2.4(5)
C41 C8 C9 C10 175.6(4)
Fe1 C8 C9 C10 -58.3(3)
C7 C8 C9 C47 -168.2(4)
C41 C8 C9 C47 5.1(7)
Fe1 C8 C9 C47 131.1(4)
C7 C8 C9 Fe1 60.7(3)
C41 C8 C9 Fe1 -126.1(5)
C4 Fe1 C9 C8 59.9(3)
C5 Fe1 C9 C8 23.6(7)
C3 Fe1 C9 C8 101.7(3)
C10 Fe1 C9 C8 -119.8(4)
C7 Fe1 C9 C8 -38.4(3)
C1 Fe1 C9 C8 179.8(4)
C6 Fe1 C9 C8 -82.1(3)
C2 Fe1 C9 C8 144.3(3)
C4 Fe1 C9 C10 179.7(3)
C5 Fe1 C9 C10 143.4(5)
C8 Fe1 C9 C10 119.8(4)
C3 Fe1 C9 C10 -138.5(3)
C7 Fe1 C9 C10 81.4(3)
C1 Fe1 C9 C10 -60.4(5)
C6 Fe1 C9 C10 37.8(2)
C2 Fe1 C9 C10 -95.8(3)
C4 Fe1 C9 C47 -60.4(5)
C5 Fe1 C9 C47 -96.7(7)
C8 Fe1 C9 C47 -120.3(5)
C3 Fe1 C9 C47 -18.6(5)
C10 Fe1 C9 C47 119.9(5)
C7 Fe1 C9 C47 -158.7(5)
C1 Fe1 C9 C47 59.5(7)
C6 Fe1 C9 C47 157.7(5)
C2 Fe1 C9 C47 24.1(5)
C7 C6 C10 C9 1.2(5)
C29 C6 C10 C9 -171.4(4)
Fe1 C6 C10 C9 60.3(3)
C7 C6 C10 C53 172.8(4)
C29 C6 C10 C53 0.1(7)
Fe1 C6 C10 C53 -128.1(4)
C7 C6 C10 Fe1 -59.1(3)
C29 C6 C10 Fe1 128.3(5)
C8 C9 C10 C6 -2.2(5)
C47 C9 C10 C6 168.4(4)
Fe1 C9 C10 C6 -60.4(3)
C8 C9 C10 C53 -173.4(4)
C47 C9 C10 C53 -2.8(7)
Fe1 C9 C10 C53 128.4(5)
C8 C9 C10 Fe1 58.2(3)
C47 C9 C10 Fe1 -131.2(4)
C4 Fe1 C10 C6 117.6(8)
C5 Fe1 C10 C6 -37.9(5)
C8 Fe1 C10 C6 81.6(3)
C3 Fe1 C10 C6 -178.1(3)
C7 Fe1 C10 C6 37.6(3)
C1 Fe1 C10 C6 -86.3(3)
C9 Fe1 C10 C6 118.7(4)
C2 Fe1 C10 C6 -132.8(3)
C4 Fe1 C10 C9 -1.1(9)
C5 Fe1 C10 C9 -156.6(3)
C8 Fe1 C10 C9 -37.1(2)
C3 Fe1 C10 C9 63.2(3)
C7 Fe1 C10 C9 -81.1(3)
C1 Fe1 C10 C9 155.0(2)
C6 Fe1 C10 C9 -118.7(4)
C2 Fe1 C10 C9 108.4(3)
C4 Fe1 C10 C53 -123.8(8)
C5 Fe1 C10 C53 80.7(6)
C8 Fe1 C10 C53 -159.8(5)
C3 Fe1 C10 C53 -59.5(5)
C7 Fe1 C10 C53 156.2(5)
C1 Fe1 C10 C53 32.3(5)
C6 Fe1 C10 C53 118.6(5)
C9 Fe1 C10 C53 -122.7(5)
C2 Fe1 C10 C53 -14.2(5)
C3Y Pd1 N1 C11 -150.9(10)
C2Y Pd1 N1 C11 177.6(5)
C2Y1 Pd1 N1 C11 -141.9(6)
C1Y Pd1 N1 C11 -162.1(4)
P1 Pd1 N1 C11 8.2(4)
C3Y Pd1 N1 C12 19.7(13)
C2Y Pd1 N1 C12 -11.8(6)
C2Y1 Pd1 N1 C12 28.7(6)
C1Y Pd1 N1 C12 8.4(4)
P1 Pd1 N1 C12 178.8(3)
C12 N1 C11 O1 -3.1(5)
Pd1 N1 C11 O1 168.4(3)
C12 N1 C11 C1 -178.1(4)
Pd1 N1 C11 C1 -6.7(7)
C13 O1 C11 N1 -0.7(6)
C13 O1 C11 C1 175.1(4)
C2 C1 C11 N1 -8.3(8)
C5 C1 C11 N1 165.5(4)
Fe1 C1 C11 N1 -105.3(5)
C2 C1 C11 O1 176.6(4)
C5 C1 C11 O1 -9.6(6)
Fe1 C1 C11 O1 79.6(5)
C11 N1 C12 C14 -118.8(4)
Pd1 N1 C12 C14 68.8(5)
C11 N1 C12 C13 5.2(5)
Pd1 N1 C12 C13 -167.1(3)
C11 O1 C13 C12 3.9(5)
N1 C12 C13 O1 -5.3(5)
C14 C12 C13 O1 116.3(5)
N1 C12 C14 C16 66.1(6)
C13 C12 C14 C16 -51.2(6)
N1 C12 C14 C15 -169.9(4)
C13 C12 C14 C15 72.8(6)
C3 C2 P1 C17 61.4(5)
C1 C2 P1 C17 -146.6(4)
Fe1 C2 P1 C17 -44.9(6)
C3 C2 P1 C23 -51.2(4)
C1 C2 P1 C23 100.8(4)
Fe1 C2 P1 C23 -157.5(5)
C3 C2 P1 Pd1 -163.1(3)
C1 C2 P1 Pd1 -11.2(4)
Fe1 C2 P1 Pd1 90.6(5)
N1 Pd1 P1 C2 0.41(19)
C3Y Pd1 P1 C2 176.6(2)
C2Y Pd1 P1 C2 -169.9(4)
C2Y1 Pd1 P1 C2 151.7(4)
C1Y Pd1 P1 C2 150.8(5)
N1 Pd1 P1 C17 133.6(2)
C3Y Pd1 P1 C17 -50.2(3)
C2Y Pd1 P1 C17 -36.8(4)
C2Y1 Pd1 P1 C17 -75.2(5)
C1Y Pd1 P1 C17 -76.0(5)
N1 Pd1 P1 C23 -109.3(2)
C3Y Pd1 P1 C23 66.9(2)
C2Y Pd1 P1 C23 80.3(4)
C2Y1 Pd1 P1 C23 41.9(4)
C1Y Pd1 P1 C23 41.1(5)
C2 P1 C17 C18 115.1(5)
C23 P1 C17 C18 -135.0(5)
Pd1 P1 C17 C18 -18.3(5)
C2 P1 C17 C22 -69.6(5)
C23 P1 C17 C22 40.2(5)
Pd1 P1 C17 C22 157.0(4)
C22 C17 C18 C19 -0.8(9)
P1 C17 C18 C19 174.5(5)
C17 C18 C19 C20 -1.0(10)
C18 C19 C20 C21 2.3(11)
C19 C20 C21 C22 -1.6(10)
C20 C21 C22 C17 -0.3(9)
C18 C17 C22 C21 1.5(9)
P1 C17 C22 C21 -173.7(4)
C2 P1 C23 C28 -34.1(6)
C17 P1 C23 C28 -151.6(5)
Pd1 P1 C23 C28 83.8(5)
C2 P1 C23 C24 152.8(4)
C17 P1 C23 C24 35.4(5)
Pd1 P1 C23 C24 -89.3(4)
C28 C23 C24 C25 3.2(9)
P1 C23 C24 C25 176.4(5)
C23 C24 C25 C26 -2.5(10)
C24 C25 C26 C27 -0.3(10)
C25 C26 C27 C28 2.5(11)
C26 C27 C28 C23 -1.7(12)
C24 C23 C28 C27 -1.1(10)
P1 C23 C28 C27 -174.4(6)
C7 C6 C29 C30 -130.8(5)
C10 C6 C29 C30 40.7(7)
Fe1 C6 C29 C30 136.9(4)
C7 C6 C29 C34 43.7(6)
C10 C6 C29 C34 -144.7(5)
Fe1 C6 C29 C34 -48.5(6)
C34 C29 C30 C31 -0.4(7)
C6 C29 C30 C31 174.2(5)
C29 C30 C31 C32 -0.5(8)
C30 C31 C32 C33 0.9(8)
C31 C32 C33 C34 -0.5(8)
C32 C33 C34 C29 -0.3(7)
C30 C29 C34 C33 0.8(7)
C6 C29 C34 C33 -173.9(4)
C6 C7 C35 C36 -134.5(5)
C8 C7 C35 C36 53.7(6)
Fe1 C7 C35 C36 -37.3(6)
C6 C7 C35 C40 53.3(6)
C8 C7 C35 C40 -118.5(5)
Fe1 C7 C35 C40 150.4(4)
C40 C35 C36 C37 0.9(7)
C7 C35 C36 C37 -171.4(4)
C35 C36 C37 C38 1.1(7)
C36 C37 C38 C39 -1.8(8)
C37 C38 C39 C40 0.6(8)
C38 C39 C40 C35 1.3(8)
C36 C35 C40 C39 -2.0(7)
C7 C35 C40 C39 170.5(5)
C9 C8 C41 C42 -121.2(5)
C7 C8 C41 C42 51.1(6)
Fe1 C8 C41 C42 142.0(4)
C9 C8 C41 C46 60.3(6)
C7 C8 C41 C46 -127.3(5)
Fe1 C8 C41 C46 -36.4(6)
C46 C41 C42 C43 1.1(7)
C8 C41 C42 C43 -177.4(4)
C41 C42 C43 C44 1.0(8)
C42 C43 C44 C45 -1.8(8)
C43 C44 C45 C46 0.5(8)
C44 C45 C46 C41 1.5(7)
C42 C41 C46 C45 -2.3(7)
C8 C41 C46 C45 176.1(4)
C8 C9 C47 C48 31.7(7)
C10 C9 C47 C48 -137.2(5)
Fe1 C9 C47 C48 127.3(4)
C8 C9 C47 C52 -155.2(4)
C10 C9 C47 C52 35.8(7)
Fe1 C9 C47 C52 -59.6(6)
C52 C47 C48 C49 0.2(7)
C9 C47 C48 C49 173.5(4)
C47 C48 C49 C50 -0.9(7)
C48 C49 C50 C51 0.8(7)
C49 C50 C51 C52 -0.1(7)
C50 C51 C52 C47 -0.5(7)
C48 C47 C52 C51 0.4(7)
C9 C47 C52 C51 -172.7(4)
C6 C10 C53 C54 70.4(7)
C9 C10 C53 C54 -119.7(5)
Fe1 C10 C53 C54 -23.3(7)
C6 C10 C53 C58 -104.7(5)
C9 C10 C53 C58 65.3(6)
Fe1 C10 C53 C58 161.7(4)
C58 C53 C54 C55 2.3(8)
C10 C53 C54 C55 -172.6(5)
C53 C54 C55 C56 -1.9(9)
C54 C55 C56 C57 0.9(9)
C55 C56 C57 C58 -0.3(9)
C56 C57 C58 C53 0.7(8)
C54 C53 C58 C57 -1.8(8)
C10 C53 C58 C57 173.5(5)
